data_7247999
loop_
_publ_author_name
'Venka Reddy, Pammi'
'Nagireddy, Attunuri'
'Nanubolu, Jagadeesh Babu'
'Sridhar Reddy, Maddi'

_publ_section_title
;
 Photoinduced arylative formal 4-endo-dig cyclization of propargyl
 alcohols/amines to access strained heterocycles
;
_journal_issue 5
_journal_name_full 'Green Chemistry'
_journal_page_first 2705
_journal_page_last 2711
_journal_paper_doi 10.1039/D3GC03540A
_journal_volume 26
_journal_year 2024
_chemical_formula_moiety 'C20 H17 N O3'
_chemical_formula_sum 'C20 H17 N O3'
_chemical_formula_weight 319.35
_chemical_name_systematic 2-(4-hydroxyphenyl)-4,4-dimethyl-2-(quinolin-3-yl)oxetan-3-one
_space_group_crystal_system orthorhombic
_space_group_IT_number 61
_space_group_name_Hall '-P 2ac 2ab'
_space_group_name_H-M_alt 'P b c a'
_atom_sites_solution_hydrogens geom
_audit_creation_method SHELXL-2019/3
_audit_update_record
;
2023-09-16 deposited with the CCDC.	2024-01-10 downloaded from the CCDC.
;
_cell_angle_alpha 90
_cell_angle_beta 90
_cell_angle_gamma 90
_cell_formula_units_Z 8
_cell_length_a 10.9720(5)
_cell_length_b 10.3056(5)
_cell_length_c 29.8407(14)
_cell_measurement_reflns_used 6796
_cell_measurement_temperature 294(2)
_cell_measurement_theta_max 25.697
_cell_measurement_theta_min 2.304
_cell_volume 3374.2(3)
_computing_cell_refinement '<i>SAINT</i> (Bruker, 2016)'
_computing_data_collection '<i>APEX3</i> (Bruker, 2016)'
_computing_data_reduction 'Bruker SAINT'
_computing_structure_refinement 'SHELXL-2019/2 (Sheldrick, 2019)'
_computing_structure_solution 'SHELXT 2018/2 (Sheldrick, 2018)'
_diffrn_ambient_temperature 294(2)
_diffrn_measured_fraction_theta_full 0.997
_diffrn_measured_fraction_theta_max 0.998
_diffrn_measurement_device_type 'Bruker D8 QUEST PHOTON III C7 HPAD'
_diffrn_measurement_method '\w and \f'
_diffrn_radiation_type MoK\a
_diffrn_radiation_wavelength 0.71073
_diffrn_reflns_av_R_equivalents 0.0607
_diffrn_reflns_av_unetI/netI 0.0507
_diffrn_reflns_Laue_measured_fraction_full 0.997
_diffrn_reflns_Laue_measured_fraction_max 0.998
_diffrn_reflns_limit_h_max 9
_diffrn_reflns_limit_h_min -14
_diffrn_reflns_limit_k_max 13
_diffrn_reflns_limit_k_min -13
_diffrn_reflns_limit_l_max 38
_diffrn_reflns_limit_l_min -38
_diffrn_reflns_number 25287
_diffrn_reflns_point_group_measured_fraction_full 0.997
_diffrn_reflns_point_group_measured_fraction_max 0.998
_diffrn_reflns_theta_full 25.242
_diffrn_reflns_theta_max 27.499
_diffrn_reflns_theta_min 2.304
_diffrn_source microfocus
_exptl_absorpt_coefficient_mu 0.085
_exptl_absorpt_correction_T_max 0.7461
_exptl_absorpt_correction_T_min 0.6709
_exptl_absorpt_correction_type multi-scan
_exptl_absorpt_process_details
;
 SADABS 2016/2: Krause, L., Herbst-Irmer, R., Sheldrick G.M. & Stalke D.,
 J. Appl. Cryst. 48 (2015) 3-10
;
_exptl_crystal_density_diffrn 1.257
_exptl_crystal_description SHAPE
_exptl_crystal_F_000 1344
_exptl_crystal_recrystallization_method 'Re-crystallisation from solvent: Acetonitrile'
_exptl_crystal_size_max 0.260
_exptl_crystal_size_mid 0.240
_exptl_crystal_size_min 0.220
_refine_diff_density_max 0.163
_refine_diff_density_min -0.144
_refine_diff_density_rms 0.030
_refine_ls_extinction_method none
_refine_ls_goodness_of_fit_ref 1.024
_refine_ls_hydrogen_treatment constr
_refine_ls_matrix_type full
_refine_ls_number_parameters 230
_refine_ls_number_reflns 3874
_refine_ls_number_restraints 0
_refine_ls_restrained_S_all 1.024
_refine_ls_R_factor_all 0.0836
_refine_ls_R_factor_gt 0.0454
_refine_ls_shift/su_max 0.001
_refine_ls_shift/su_mean 0.000
_refine_ls_structure_factor_coef Fsqd
_refine_ls_weighting_details 'w=1/[\s^2^(Fo^2^)+(0.0432P)^2^+0.7466P] where P=(Fo^2^+2Fc^2^)/3'
_refine_ls_weighting_scheme calc
_refine_ls_wR_factor_gt 0.1073
_refine_ls_wR_factor_ref 0.1269
_reflns_Friedel_coverage 0.000
_reflns_number_gt 2411
_reflns_number_total 3874
_reflns_threshold_expression 'I > 2\s(I)'
_cod_data_source_file d3gc03540a2.cif
_cod_data_source_block KB892_0m
_cod_depositor_comments 'Adding full bibliography for 7247999--7248000.cif.'
_cod_database_code 7247999
_shelx_shelxl_version_number 2019/3
_shelx_space_group_comment
;
The symmetry employed for this shelxl refinement is uniquely defined
by the following loop, which should always be used as a source of
symmetry information in preference to the above space-group names.
They are only intended as comments.
;
_shelx_estimated_absorpt_t_min 0.978
_shelx_estimated_absorpt_t_max 0.982

loop_
_space_group_symop_operation_xyz
'x, y, z'
'x+1/2, -y+1/2, -z'
'-x, y+1/2, -z+1/2'
'-x+1/2, -y, z+1/2'
'-x, -y, -z'
'-x-1/2, y-1/2, z'
'x, -y-1/2, z-1/2'
'x-1/2, y, -z-1/2'

loop_
_atom_site_label
_atom_site_type_symbol
_atom_site_fract_x
_atom_site_fract_y
_atom_site_fract_z
_atom_site_U_iso_or_equiv
_atom_site_adp_type
_atom_site_occupancy
_atom_site_site_symmetry_order
_atom_site_calc_flag
_atom_site_refinement_flags_posn
_atom_site_refinement_flags_adp
_atom_site_refinement_flags_occupancy
_atom_site_disorder_assembly
_atom_site_disorder_group
C1 C 0.37874(18) 0.58824(18) 0.73126(5) 0.0584(5) Uani 1 1 d . . . . .
C2 C 0.3336(3) 0.4600(2) 0.74970(8) 0.0962(8) Uani 1 1 d . . . . .
H2A H 0.331760 0.396667 0.726116 0.144 Uiso 1 1 calc R U . . .
H2B H 0.253000 0.470958 0.761656 0.144 Uiso 1 1 calc R U . . .
H2C H 0.387359 0.431051 0.773031 0.144 Uiso 1 1 calc R U . . .
C3 C 0.3977(2) 0.6907(2) 0.76697(7) 0.0870(7) Uani 1 1 d . . . . .
H3A H 0.424655 0.769841 0.753199 0.131 Uiso 1 1 calc R U . . .
H3B H 0.458232 0.661358 0.787895 0.131 Uiso 1 1 calc R U . . .
H3C H 0.322383 0.705792 0.782466 0.131 Uiso 1 1 calc R U . . .
C5 C 0.42961(15) 0.62141(15) 0.66264(5) 0.0443(4) Uani 1 1 d . . . . .
C6 C 0.42860(15) 0.52085(15) 0.62553(5) 0.0449(4) Uani 1 1 d . . . . .
C7 C 0.48637(17) 0.40088(16) 0.63106(6) 0.0524(4) Uani 1 1 d . . . . .
H7 H 0.520818 0.382938 0.658857 0.063 Uiso 1 1 calc R U . . .
C8 C 0.44194(17) 0.33523(17) 0.55908(6) 0.0550(5) Uani 1 1 d . . . . .
C9 C 0.4542(2) 0.2418(2) 0.52457(7) 0.0760(6) Uani 1 1 d . . . . .
H9 H 0.496999 0.165387 0.529780 0.091 Uiso 1 1 calc R U . . .
C10 C 0.4033(3) 0.2640(3) 0.48401(7) 0.0904(8) Uani 1 1 d . . . . .
H10 H 0.411945 0.202742 0.461363 0.108 Uiso 1 1 calc R U . . .
C11 C 0.3381(2) 0.3773(3) 0.47567(7) 0.0913(8) Uani 1 1 d . . . . .
H11 H 0.302622 0.389863 0.447699 0.110 Uiso 1 1 calc R U . . .
C12 C 0.3254(2) 0.4699(3) 0.50772(7) 0.0823(7) Uani 1 1 d . . . . .
H12 H 0.282512 0.545625 0.501497 0.099 Uiso 1 1 calc R U . . .
C13 C 0.37791(17) 0.45103(18) 0.55079(6) 0.0556(5) Uani 1 1 d . . . . .
C14 C 0.37372(16) 0.54450(17) 0.58520(5) 0.0547(4) Uani 1 1 d . . . . .
H14 H 0.333431 0.622703 0.580468 0.066 Uiso 1 1 calc R U . . .
C15 C 0.48275(14) 0.74980(15) 0.64785(5) 0.0426(4) Uani 1 1 d . . . . .
C16 C 0.60742(15) 0.76173(16) 0.64221(5) 0.0485(4) Uani 1 1 d . . . . .
H16 H 0.657270 0.690089 0.647017 0.058 Uiso 1 1 calc R U . . .
C17 C 0.65861(15) 0.87749(17) 0.62964(6) 0.0521(4) Uani 1 1 d . . . . .
H17 H 0.742584 0.883508 0.625933 0.062 Uiso 1 1 calc R U . . .
C18 C 0.58633(16) 0.98529(16) 0.62243(5) 0.0459(4) Uani 1 1 d . . . . .
C19 C 0.46227(17) 0.97407(17) 0.62677(6) 0.0590(5) Uani 1 1 d . . . . .
H19 H 0.412559 1.045290 0.621095 0.071 Uiso 1 1 calc R U . . .
C20 C 0.41083(16) 0.85712(17) 0.63955(6) 0.0586(5) Uani 1 1 d . . . . .
H20 H 0.326684 0.850750 0.642600 0.070 Uiso 1 1 calc R U . . .
N1 N 0.49540(15) 0.31136(14) 0.59959(5) 0.0585(4) Uani 1 1 d . . . . .
C4 C 0.31256(17) 0.63289(16) 0.68933(5) 0.0526(5) Uani 0.849(4) 1 d . . P A 1
O1 O 0.21081(14) 0.66705(16) 0.68203(5) 0.0673(6) Uani 0.849(4) 1 d . . P A 1
O4 O 0.48929(12) 0.57236(12) 0.70346(4) 0.0537(4) Uani 0.849(4) 1 d . . P A 1
O4D O 0.31256(17) 0.63289(16) 0.68933(5) 0.0526(5) Uani 0.151(4) 1 d . . P A 2
O1D O 0.5810(10) 0.5346(10) 0.7205(3) 0.086(4) Uani 0.151(4) 1 d . . P A 2
C4D C 0.48929(12) 0.57236(12) 0.70346(4) 0.0537(4) Uani 0.151(4) 1 d . . P A 2
O3 O 0.64242(12) 1.09879(12) 0.61166(5) 0.0637(4) Uani 1 1 d . . . . .
H3O H 0.591022 1.155704 0.608251 0.096 Uiso 1 1 calc R U . . .

loop_
_atom_site_aniso_label
_atom_site_aniso_U_11
_atom_site_aniso_U_22
_atom_site_aniso_U_33
_atom_site_aniso_U_23
_atom_site_aniso_U_13
_atom_site_aniso_U_12
C1 0.0796(13) 0.0535(11) 0.0421(9) 0.0015(8) 0.0046(9) -0.0025(10)
C2 0.143(2) 0.0696(14) 0.0764(15) 0.0178(12) 0.0157(15) -0.0193(15)
C3 0.129(2) 0.0773(15) 0.0546(12) -0.0161(11) -0.0014(12) 0.0031(14)
C5 0.0524(9) 0.0393(9) 0.0413(8) 0.0030(7) -0.0044(7) 0.0027(7)
C6 0.0534(9) 0.0393(9) 0.0419(8) 0.0035(7) -0.0007(7) -0.0038(8)
C7 0.0753(12) 0.0394(9) 0.0426(9) 0.0025(7) -0.0034(8) 0.0004(9)
C8 0.0699(11) 0.0481(10) 0.0471(9) -0.0031(8) 0.0013(8) -0.0127(9)
C9 0.1087(17) 0.0580(12) 0.0613(12) -0.0121(10) 0.0007(12) -0.0098(12)
C10 0.119(2) 0.0921(18) 0.0597(13) -0.0249(13) -0.0034(13) -0.0206(16)
C11 0.1040(19) 0.118(2) 0.0520(12) -0.0140(13) -0.0217(12) -0.0060(17)
C12 0.0905(15) 0.0995(18) 0.0569(12) -0.0066(12) -0.0223(11) 0.0069(13)
C13 0.0597(11) 0.0609(12) 0.0462(9) -0.0025(8) -0.0059(8) -0.0064(9)
C14 0.0604(11) 0.0517(10) 0.0518(10) 0.0020(8) -0.0062(8) 0.0060(9)
C15 0.0482(9) 0.0387(9) 0.0409(8) -0.0018(7) -0.0001(7) 0.0025(7)
C16 0.0497(9) 0.0420(9) 0.0538(9) -0.0016(8) -0.0002(8) 0.0073(8)
C17 0.0455(9) 0.0513(11) 0.0594(10) -0.0049(8) 0.0035(8) 0.0006(8)
C18 0.0557(10) 0.0382(9) 0.0440(9) -0.0045(7) 0.0045(7) -0.0047(8)
C19 0.0565(11) 0.0423(10) 0.0783(13) 0.0081(9) 0.0066(9) 0.0100(9)
C20 0.0451(9) 0.0464(10) 0.0843(13) 0.0105(9) 0.0046(9) 0.0043(8)
N1 0.0857(11) 0.0393(8) 0.0506(8) -0.0008(7) -0.0009(7) -0.0009(8)
C4 0.0595(12) 0.0442(9) 0.0542(9) 0.0004(7) 0.0031(8) -0.0068(8)
O1 0.0537(10) 0.0755(12) 0.0728(11) -0.0024(8) 0.0006(8) -0.0038(8)
O4 0.0673(9) 0.0494(7) 0.0443(7) 0.0030(6) -0.0076(6) 0.0049(6)
O4D 0.0595(12) 0.0442(9) 0.0542(9) 0.0004(7) 0.0031(8) -0.0068(8)
O1D 0.089(8) 0.085(7) 0.083(7) -0.006(5) -0.024(6) 0.019(6)
C4D 0.0673(9) 0.0494(7) 0.0443(7) 0.0030(6) -0.0076(6) 0.0049(6)
O3 0.0689(8) 0.0450(7) 0.0772(9) 0.0030(6) 0.0092(7) -0.0073(6)

loop_
_atom_type_symbol
_atom_type_description
_atom_type_scat_dispersion_real
_atom_type_scat_dispersion_imag
_atom_type_scat_source
C C 0.0033 0.0016 'International Tables Vol C Tables 4.2.6.8 and 6.1.1.4'
H H 0.0000 0.0000 'International Tables Vol C Tables 4.2.6.8 and 6.1.1.4'
N N 0.0061 0.0033 'International Tables Vol C Tables 4.2.6.8 and 6.1.1.4'
O O 0.0106 0.0060 'International Tables Vol C Tables 4.2.6.8 and 6.1.1.4'

loop_
_geom_angle_atom_site_label_1
_geom_angle_atom_site_label_2
_geom_angle_atom_site_label_3
_geom_angle
_geom_angle_site_symmetry_1
_geom_angle_site_symmetry_3
_geom_angle_publ_flag
C4D C1 C3 111.04(17) . . ?
O4 C1 C3 111.04(17) . . ?
C4D C1 C2 112.06(17) . . ?
O4 C1 C2 112.06(17) . . ?
C3 C1 C2 113.42(16) . . ?
O4 C1 C4 87.92(12) . . ?
C3 C1 C4 115.76(16) . . ?
C2 C1 C4 114.05(18) . . ?
C4D C1 O4D 87.92(12) . . ?
C3 C1 O4D 115.76(16) . . ?
C2 C1 O4D 114.05(18) . . ?
C1 C2 H2A 109.5 . . ?
C1 C2 H2B 109.5 . . ?
H2A C2 H2B 109.5 . . ?
C1 C2 H2C 109.5 . . ?
H2A C2 H2C 109.5 . . ?
H2B C2 H2C 109.5 . . ?
C1 C3 H3A 109.5 . . ?
C1 C3 H3B 109.5 . . ?
H3A C3 H3B 109.5 . . ?
C1 C3 H3C 109.5 . . ?
H3A C3 H3C 109.5 . . ?
H3B C3 H3C 109.5 . . ?
C4D C5 C15 111.74(13) . . ?
O4 C5 C15 111.74(13) . . ?
C4D C5 O4D 88.21(12) . . ?
C15 C5 O4D 114.32(13) . . ?
O4 C5 C4 88.21(12) . . ?
C15 C5 C4 114.32(13) . . ?
C4D C5 C6 111.88(12) . . ?
O4 C5 C6 111.88(12) . . ?
C15 C5 C6 112.81(12) . . ?
O4D C5 C6 115.52(14) . . ?
C4 C5 C6 115.52(14) . . ?
C14 C6 C7 117.45(15) . . ?
C14 C6 C5 121.59(15) . . ?
C7 C6 C5 120.95(14) . . ?
N1 C7 C6 124.57(15) . . ?
N1 C7 H7 117.7 . . ?
C6 C7 H7 117.7 . . ?
N1 C8 C13 121.52(16) . . ?
N1 C8 C9 118.71(18) . . ?
C13 C8 C9 119.76(17) . . ?
C10 C9 C8 119.7(2) . . ?
C10 C9 H9 120.1 . . ?
C8 C9 H9 120.1 . . ?
C9 C10 C11 121.0(2) . . ?
C9 C10 H10 119.5 . . ?
C11 C10 H10 119.5 . . ?
C12 C11 C10 121.1(2) . . ?
C12 C11 H11 119.5 . . ?
C10 C11 H11 119.5 . . ?
C11 C12 C13 119.9(2) . . ?
C11 C12 H12 120.0 . . ?
C13 C12 H12 120.0 . . ?
C8 C13 C14 117.92(16) . . ?
C8 C13 C12 118.52(18) . . ?
C14 C13 C12 123.51(19) . . ?
C6 C14 C13 120.34(16) . . ?
C6 C14 H14 119.8 . . ?
C13 C14 H14 119.8 . . ?
C20 C15 C16 118.16(15) . . ?
C20 C15 C5 122.20(14) . . ?
C16 C15 C5 119.64(14) . . ?
C17 C16 C15 121.04(16) . . ?
C17 C16 H16 119.5 . . ?
C15 C16 H16 119.5 . . ?
C16 C17 C18 120.46(16) . . ?
C16 C17 H17 119.8 . . ?
C18 C17 H17 119.8 . . ?
O3 C18 C19 122.92(16) . . ?
O3 C18 C17 117.93(15) . . ?
C19 C18 C17 119.14(16) . . ?
C18 C19 C20 120.25(16) . . ?
C18 C19 H19 119.9 . . ?
C20 C19 H19 119.9 . . ?
C15 C20 C19 120.90(16) . . ?
C15 C20 H20 119.5 . . ?
C19 C20 H20 119.5 . . ?
C7 N1 C8 118.14(15) . . ?
O1 C4 C5 136.16(16) . . ?
O1 C4 C1 133.54(17) . . ?
C5 C4 C1 90.24(14) . . ?
C5 O4 C1 93.51(12) . . ?
C5 O4D C1 90.24(14) . . ?
O1D C4D C5 147.1(5) . . ?
O1D C4D C1 119.3(5) . . ?
C5 C4D C1 93.51(12) . . ?
C18 O3 H3O 109.5 . . ?

loop_
_geom_bond_atom_site_label_1
_geom_bond_atom_site_label_2
_geom_bond_distance
_geom_bond_site_symmetry_2
_geom_bond_publ_flag
C1 C4D 1.479(2) . ?
C1 O4 1.479(2) . ?
C1 C3 1.515(3) . ?
C1 C2 1.515(3) . ?
C1 C4 1.518(2) . ?
C1 O4D 1.518(2) . ?
C2 H2A 0.9600 . ?
C2 H2B 0.9600 . ?
C2 H2C 0.9600 . ?
C3 H3A 0.9600 . ?
C3 H3B 0.9600 . ?
C3 H3C 0.9600 . ?
C5 C4D 1.4727(19) . ?
C5 O4 1.4727(19) . ?
C5 C15 1.512(2) . ?
C5 O4D 1.516(2) . ?
C5 C4 1.516(2) . ?
C5 C6 1.517(2) . ?
C6 C14 1.367(2) . ?
C6 C7 1.399(2) . ?
C7 N1 1.320(2) . ?
C7 H7 0.9300 . ?
C8 N1 1.366(2) . ?
C8 C13 1.407(3) . ?
C8 C9 1.416(3) . ?
C9 C10 1.353(3) . ?
C9 H9 0.9300 . ?
C10 C11 1.392(3) . ?
C10 H10 0.9300 . ?
C11 C12 1.358(3) . ?
C11 H11 0.9300 . ?
C12 C13 1.422(3) . ?
C12 H12 0.9300 . ?
C13 C14 1.409(2) . ?
C14 H14 0.9300 . ?
C15 C20 1.381(2) . ?
C15 C16 1.384(2) . ?
C16 C17 1.371(2) . ?
C16 H16 0.9300 . ?
C17 C18 1.382(2) . ?
C17 H17 0.9300 . ?
C18 O3 1.3602(19) . ?
C18 C19 1.372(2) . ?
C19 C20 1.384(2) . ?
C19 H19 0.9300 . ?
C20 H20 0.9300 . ?
C4 O1 1.191(2) . ?
O1D C4D 1.192(10) . ?
O3 H3O 0.8200 . ?

loop_
_geom_torsion_atom_site_label_1
_geom_torsion_atom_site_label_2
_geom_torsion_atom_site_label_3
_geom_torsion_atom_site_label_4
_geom_torsion
_geom_torsion_site_symmetry_1
_geom_torsion_site_symmetry_2
_geom_torsion_site_symmetry_3
_geom_torsion_site_symmetry_4
_geom_torsion_publ_flag
C4D C5 C6 C14 177.62(15) . . . . ?
O4 C5 C6 C14 177.62(15) . . . . ?
C15 C5 C6 C14 -55.4(2) . . . . ?
O4D C5 C6 C14 78.7(2) . . . . ?
C4 C5 C6 C14 78.7(2) . . . . ?
C4D C5 C6 C7 -3.7(2) . . . . ?
O4 C5 C6 C7 -3.7(2) . . . . ?
C15 C5 C6 C7 123.28(16) . . . . ?
O4D C5 C6 C7 -102.62(18) . . . . ?
C4 C5 C6 C7 -102.62(18) . . . . ?
C14 C6 C7 N1 2.7(3) . . . . ?
C5 C6 C7 N1 -176.04(16) . . . . ?
N1 C8 C9 C10 -179.2(2) . . . . ?
C13 C8 C9 C10 -0.6(3) . . . . ?
C8 C9 C10 C11 -0.5(4) . . . . ?
C9 C10 C11 C12 1.2(4) . . . . ?
C10 C11 C12 C13 -0.8(4) . . . . ?
N1 C8 C13 C14 2.1(3) . . . . ?
C9 C8 C13 C14 -176.52(18) . . . . ?
N1 C8 C13 C12 179.46(18) . . . . ?
C9 C8 C13 C12 0.9(3) . . . . ?
C11 C12 C13 C8 -0.2(3) . . . . ?
C11 C12 C13 C14 177.1(2) . . . . ?
C7 C6 C14 C13 -0.9(3) . . . . ?
C5 C6 C14 C13 177.77(16) . . . . ?
C8 C13 C14 C6 -1.3(3) . . . . ?
C12 C13 C14 C6 -178.52(18) . . . . ?
C4D C5 C15 C20 -127.63(17) . . . . ?
O4 C5 C15 C20 -127.63(17) . . . . ?
O4D C5 C15 C20 -29.4(2) . . . . ?
C4 C5 C15 C20 -29.4(2) . . . . ?
C6 C5 C15 C20 105.29(18) . . . . ?
C4D C5 C15 C16 52.48(19) . . . . ?
O4 C5 C15 C16 52.48(19) . . . . ?
O4D C5 C15 C16 150.72(15) . . . . ?
C4 C5 C15 C16 150.72(15) . . . . ?
C6 C5 C15 C16 -74.60(18) . . . . ?
C20 C15 C16 C17 1.3(2) . . . . ?
C5 C15 C16 C17 -178.77(14) . . . . ?
C15 C16 C17 C18 0.2(2) . . . . ?
C16 C17 C18 O3 177.58(15) . . . . ?
C16 C17 C18 C19 -1.9(2) . . . . ?
O3 C18 C19 C20 -177.42(17) . . . . ?
C17 C18 C19 C20 2.0(3) . . . . ?
C16 C15 C20 C19 -1.2(3) . . . . ?
C5 C15 C20 C19 178.91(16) . . . . ?
C18 C19 C20 C15 -0.5(3) . . . . ?
C6 C7 N1 C8 -1.9(3) . . . . ?
C13 C8 N1 C7 -0.5(3) . . . . ?
C9 C8 N1 C7 178.07(18) . . . . ?
O4 C5 C4 O1 -180.0(2) . . . . ?
C15 C5 C4 O1 66.9(3) . . . . ?
C6 C5 C4 O1 -66.5(3) . . . . ?
O4 C5 C4 C1 2.58(12) . . . . ?
C15 C5 C4 C1 -110.54(14) . . . . ?
C6 C5 C4 C1 116.05(14) . . . . ?
O4 C1 C4 O1 179.9(2) . . . . ?
C3 C1 C4 O1 -67.7(3) . . . . ?
C2 C1 C4 O1 66.6(3) . . . . ?
O4 C1 C4 C5 -2.57(12) . . . . ?
C3 C1 C4 C5 109.84(18) . . . . ?
C2 C1 C4 C5 -115.85(18) . . . . ?
C15 C5 O4 C1 112.89(14) . . . . ?
C4 C5 O4 C1 -2.65(12) . . . . ?
C6 C5 O4 C1 -119.52(14) . . . . ?
C3 C1 O4 C5 -114.21(16) . . . . ?
C2 C1 O4 C5 117.81(17) . . . . ?
C4 C1 O4 C5 2.65(12) . . . . ?
C4D C5 O4D C1 2.58(12) . . . . ?
C15 C5 O4D C1 -110.54(14) . . . . ?
C6 C5 O4D C1 116.05(14) . . . . ?
C4D C1 O4D C5 -2.57(12) . . . . ?
C3 C1 O4D C5 109.84(18) . . . . ?
C2 C1 O4D C5 -115.85(18) . . . . ?
C15 C5 C4D O1D -63.3(10) . . . . ?
O4D C5 C4D O1D -178.8(9) . . . . ?
C6 C5 C4D O1D 64.3(10) . . . . ?
C15 C5 C4D C1 112.89(14) . . . . ?
O4D C5 C4D C1 -2.65(12) . . . . ?
C6 C5 C4D C1 -119.52(14) . . . . ?
C3 C1 C4D O1D 63.4(6) . . . . ?
C2 C1 C4D O1D -64.6(6) . . . . ?
O4D C1 C4D O1D -179.7(6) . . . . ?
C3 C1 C4D C5 -114.21(16) . . . . ?
C2 C1 C4D C5 117.81(17) . . . . ?
O4D C1 C4D C5 2.65(12) . . . . ?
